data_2312234
loop_
_publ_author_name
'Shahed, H.'
'Sharma, N.'
'Angst, M.'
'Voigt, J.'
'Per&#xdf;on, J'
'Prakash, P.'
'T&#xf6;rnroos, K W'
'Chernyshov, D.'
'Gildenast, H.'
'Ohl, M.'
'Saffarini, G.'
'Grzechnik, A.'
'Friese, K.'

_publ_section_title
;
 Structural insight into the cooperativity of spin crossover compounds.
;
_journal_issue 'Pt 5'
_journal_name_full 'Acta crystallographica Section B, Structural science, crystal engineering and materials'
_journal_page_first 354
_journal_page_last 367
_journal_paper_doi 10.1107/S2052520623005814
_journal_volume 79
_journal_year 2023
_chemical_formula_sum 'C10.86 H8 Fe0.29 N1.71 S0.57'
_chemical_formula_weight 196.75
_space_group_crystal_system orthorhombic
_space_group_IT_number 56
_space_group_name_Hall '-P 2ab 2ac'
_space_group_name_H-M_alt 'P c c n'
_atom_sites_solution_hydrogens geom
_audit_creation_method SHELXL-2019/2
_cell_angle_alpha 90
_cell_angle_beta 90
_cell_angle_gamma 90
_cell_formula_units_Z 14
_cell_length_a 12.9388(4)
_cell_length_b 15.0788(5)
_cell_length_c 17.6121(5)
_cell_measurement_reflns_used 3218
_cell_measurement_temperature 250(2)
_cell_measurement_theta_max 22.69
_cell_measurement_theta_min 1.908
_cell_volume 3436.15(18)
_computing_structure_refinement 'SHELXL-2019/2 (Sheldrick, 2019)'
_diffrn_ambient_temperature 293(2)
_diffrn_measured_fraction_theta_full 0.985
_diffrn_measured_fraction_theta_max 0.828
_diffrn_measurement_device_type '4-circle diffractometer'
_diffrn_radiation_type Synchrotron
_diffrn_radiation_wavelength 0.65524
_diffrn_reflns_av_R_equivalents 0.0900
_diffrn_reflns_av_unetI/netI 0.0674
_diffrn_reflns_Laue_measured_fraction_full 0.985
_diffrn_reflns_Laue_measured_fraction_max 0.828
_diffrn_reflns_limit_h_max 20
_diffrn_reflns_limit_h_min -20
_diffrn_reflns_limit_k_max 19
_diffrn_reflns_limit_k_min -18
_diffrn_reflns_limit_l_max 28
_diffrn_reflns_limit_l_min -28
_diffrn_reflns_number 36137
_diffrn_reflns_point_group_measured_fraction_full 0.985
_diffrn_reflns_point_group_measured_fraction_max 0.828
_diffrn_reflns_theta_full 23.150
_diffrn_reflns_theta_max 32.996
_diffrn_reflns_theta_min 1.912
_exptl_absorpt_coefficient_mu 0.438
_exptl_crystal_density_diffrn 1.331
_exptl_crystal_description irregular
_exptl_crystal_F_000 1424
_refine_diff_density_max 0.253
_refine_diff_density_min -0.235
_refine_diff_density_rms 0.040
_refine_ls_extinction_method none
_refine_ls_goodness_of_fit_ref 1.145
_refine_ls_hydrogen_treatment constr
_refine_ls_matrix_type full
_refine_ls_number_parameters 213
_refine_ls_number_reflns 6842
_refine_ls_number_restraints 0
_refine_ls_restrained_S_all 1.145
_refine_ls_R_factor_all 0.1931
_refine_ls_R_factor_gt 0.0995
_refine_ls_shift/su_max 0.000
_refine_ls_shift/su_mean 0.000
_refine_ls_structure_factor_coef Fsqd
_refine_ls_weighting_details 'w=1/[\s^2^(Fo^2^)+(0.0353P)^2^+1.8363P] where P=(Fo^2^+2Fc^2^)/3'
_refine_ls_weighting_scheme calc
_refine_ls_wR_factor_gt 0.1535
_refine_ls_wR_factor_ref 0.1839
_reflns_Friedel_coverage 0.000
_reflns_number_gt 3348
_reflns_number_total 6842
_reflns_threshold_expression 'I > 2\s(I)'
_cod_data_source_file Bia_Portho_250K.cif
_cod_data_source_block Bia_dw4400_250K
_cod_depositor_comments 'Adding full bibliography for 2312165--2312274.cif.'
_cod_database_code 2312234
_shelx_shelxl_version_number 2019/2
_shelx_space_group_comment
;
The symmetry employed for this shelxl refinement is uniquely defined
by the following loop, which should always be used as a source of
symmetry information in preference to the above space-group names.
They are only intended as comments.
;

loop_
_space_group_symop_operation_xyz
'x, y, z'
'-x+1/2, -y+1/2, z'
'-x, y+1/2, -z+1/2'
'x+1/2, -y, -z+1/2'
'-x, -y, -z'
'x-1/2, y-1/2, -z'
'x, -y-1/2, z-1/2'
'-x-1/2, y, z-1/2'

loop_
_atom_site_label
_atom_site_type_symbol
_atom_site_fract_x
_atom_site_fract_y
_atom_site_fract_z
_atom_site_U_iso_or_equiv
_atom_site_adp_type
_atom_site_occupancy
_atom_site_site_symmetry_order
_atom_site_calc_flag
_atom_site_refinement_flags_posn
_atom_site_refinement_flags_adp
_atom_site_refinement_flags_occupancy
_atom_site_disorder_assembly
_atom_site_disorder_group
Fe01 Fe 0.750000 0.750000 0.57679(3) 0.05476(19) Uani 1 2 d S T P . .
S002 S 0.91033(9) 0.55731(9) 0.39538(6) 0.0960(4) Uani 1 1 d . . . . .
N003 N 0.7453(2) 0.84405(17) 0.67514(14) 0.0576(6) Uani 1 1 d . . . . .
N004 N 0.8015(2) 0.6610(2) 0.49697(15) 0.0718(8) Uani 1 1 d . . . . .
N005 N 0.9105(2) 0.79601(18) 0.59421(14) 0.0600(6) Uani 1 1 d . . . . .
C006 C 0.6567(3) 0.8609(2) 0.72104(17) 0.0576(8) Uani 1 1 d . . . . .
C007 C 0.5642(3) 0.8830(2) 0.68603(17) 0.0613(8) Uani 1 1 d . . . . .
H007 H 0.561421 0.890201 0.633626 0.074 Uiso 1 1 calc R U . . .
C008 C 0.9257(3) 0.8474(2) 0.65572(18) 0.0630(8) Uani 1 1 d . . . . .
C009 C 0.8333(3) 0.8711(2) 0.69775(19) 0.0652(9) Uani 1 1 d . . . . .
H009 H 0.838277 0.905893 0.741168 0.078 Uiso 1 1 calc R U . . .
C00A C 0.6597(3) 0.8505(2) 0.79935(18) 0.0669(9) Uani 1 1 d . . . . .
H00A H 0.721290 0.835410 0.823286 0.080 Uiso 1 1 calc R U . . .
C00B C 0.4780(3) 0.8841(2) 0.80709(19) 0.0629(8) Uani 1 1 d . . . . .
C00C C 0.4765(3) 0.8940(2) 0.72913(19) 0.0654(9) Uani 1 1 d . . . . .
H00C H 0.414649 0.908559 0.705228 0.078 Uiso 1 1 calc R U . . .
C00D C 0.8469(2) 0.6184(2) 0.45429(17) 0.0611(8) Uani 1 1 d . . . . .
C00E C 0.5708(3) 0.8624(2) 0.84161(19) 0.0711(9) Uani 1 1 d . . . . .
H00E H 0.573335 0.855896 0.894081 0.085 Uiso 1 1 calc R U . . .
C00F C 0.3824(3) 0.8979(2) 0.8522(2) 0.0703(9) Uani 1 1 d . . . . .
C00G C 0.9938(3) 0.7731(2) 0.5532(2) 0.0722(10) Uani 1 1 d . . . . .
H00G H 0.984602 0.737858 0.510427 0.087 Uiso 1 1 calc R U . . .
C00H C 0.3852(3) 0.9422(3) 0.9214(2) 0.0795(11) Uani 1 1 d . . . . .
H00H H 0.447937 0.962641 0.940238 0.095 Uiso 1 1 calc R U . . .
C00I C 1.0222(3) 0.8767(3) 0.6776(2) 0.0843(11) Uani 1 1 d . . . . .
H00I H 1.030329 0.912639 0.720139 0.101 Uiso 1 1 calc R U . . .
C00J C 0.2879(3) 0.8673(3) 0.8264(3) 0.0912(12) Uani 1 1 d . . . . .
H00J H 0.284128 0.836862 0.780609 0.109 Uiso 1 1 calc R U . . .
C00K C 0.1985(4) 0.8818(3) 0.8685(3) 0.1045(14) Uani 1 1 d . . . . .
H00K H 0.135351 0.860902 0.850624 0.125 Uiso 1 1 calc R U . . .
C00L C 1.1062(3) 0.8514(3) 0.6348(3) 0.1003(14) Uani 1 1 d . . . . .
H00L H 1.172416 0.869260 0.648569 0.120 Uiso 1 1 calc R U . . .
C00M C 0.2951(4) 0.9563(3) 0.9627(2) 0.0934(13) Uani 1 1 d . . . . .
H00M H 0.297869 0.986299 1.008776 0.112 Uiso 1 1 calc R U . . .
C00N C 0.2029(4) 0.9263(3) 0.9357(3) 0.1004(14) Uani 1 1 d . . . . .
H00N H 0.142697 0.936219 0.963337 0.120 Uiso 1 1 calc R U . . .
C00O C 1.0918(3) 0.7997(3) 0.5719(3) 0.0900(12) Uani 1 1 d . . . . .
H00O H 1.147847 0.782861 0.542143 0.108 Uiso 1 1 calc R U . . .

loop_
_atom_site_aniso_label
_atom_site_aniso_U_11
_atom_site_aniso_U_22
_atom_site_aniso_U_33
_atom_site_aniso_U_23
_atom_site_aniso_U_13
_atom_site_aniso_U_12
Fe01 0.0572(3) 0.0647(4) 0.0424(3) 0.000 0.000 0.0051(3)
S002 0.0964(8) 0.1285(10) 0.0630(5) -0.0089(6) 0.0146(5) 0.0435(7)
N003 0.0635(15) 0.0597(14) 0.0495(12) -0.0004(12) -0.0024(13) 0.0127(13)
N004 0.080(2) 0.077(2) 0.0577(16) -0.0097(14) 0.0130(15) 0.0007(16)
N005 0.0581(16) 0.0676(17) 0.0544(14) 0.0081(13) 0.0016(12) 0.0034(13)
C006 0.066(2) 0.0566(18) 0.0505(16) -0.0045(14) -0.0023(14) 0.0110(15)
C007 0.074(2) 0.062(2) 0.0486(16) -0.0022(14) -0.0062(15) 0.0137(16)
C008 0.062(2) 0.068(2) 0.0596(18) 0.0057(16) -0.0064(15) 0.0014(16)
C009 0.074(2) 0.065(2) 0.0567(18) -0.0025(16) -0.0095(17) 0.0044(17)
C00A 0.068(2) 0.078(2) 0.0548(17) 0.0003(16) -0.0053(16) 0.0170(17)
C00B 0.069(2) 0.0580(19) 0.0615(19) -0.0013(15) 0.0022(16) 0.0130(16)
C00C 0.065(2) 0.063(2) 0.068(2) -0.0031(17) -0.0083(17) 0.0171(16)
C00D 0.0582(19) 0.077(2) 0.0478(16) 0.0016(16) -0.0015(14) 0.0004(16)
C00E 0.080(2) 0.080(2) 0.0533(18) 0.0063(16) 0.0023(17) 0.0193(19)
C00F 0.076(2) 0.063(2) 0.072(2) 0.0053(17) 0.0053(18) 0.0181(18)
C00G 0.064(2) 0.084(3) 0.068(2) 0.0070(18) 0.0104(17) -0.0006(18)
C00H 0.083(3) 0.087(3) 0.068(2) 0.002(2) 0.003(2) 0.027(2)
C00I 0.072(2) 0.096(3) 0.085(3) -0.006(2) -0.020(2) -0.003(2)
C00J 0.082(3) 0.095(3) 0.097(3) -0.015(2) 0.011(2) 0.005(2)
C00K 0.076(3) 0.115(4) 0.122(4) -0.009(3) 0.010(3) 0.007(3)
C00L 0.060(3) 0.128(4) 0.113(4) 0.010(3) -0.011(2) -0.010(2)
C00M 0.099(3) 0.109(3) 0.072(2) -0.002(2) 0.008(2) 0.043(3)
C00N 0.087(3) 0.114(4) 0.100(3) 0.008(3) 0.020(3) 0.031(3)
C00O 0.063(2) 0.112(3) 0.096(3) 0.013(3) 0.009(2) 0.001(2)

loop_
_atom_type_symbol
_atom_type_description
_atom_type_scat_dispersion_real
_atom_type_scat_dispersion_imag
_atom_type_scat_source
Fe Fe 0.3265 0.6960 'International Tables Vol C Tables 4.2.6.8 and 6.1.1.4'
C C 0.0024 0.0013 'International Tables Vol C Tables 4.2.6.8 and 6.1.1.4'
H H 0.0000 0.0000 'International Tables Vol C Tables 4.2.6.8 and 6.1.1.4'
N N 0.0049 0.0027 'International Tables Vol C Tables 4.2.6.8 and 6.1.1.4'
S S 0.1051 0.1002 'International Tables Vol C Tables 4.2.6.8 and 6.1.1.4'

loop_
_geom_angle_atom_site_label_1
_geom_angle_atom_site_label_2
_geom_angle_atom_site_label_3
_geom_angle
_geom_angle_site_symmetry_1
_geom_angle_site_symmetry_3
_geom_angle_publ_flag
N004 Fe01 N004 93.65(17) 2_665 . ?
N004 Fe01 N005 89.75(11) 2_665 2_665 ?
N004 Fe01 N005 101.20(11) . 2_665 ?
N004 Fe01 N005 101.21(11) 2_665 . ?
N004 Fe01 N005 89.75(11) . . ?
N005 Fe01 N005 164.05(13) 2_665 . ?
N004 Fe01 N003 162.14(11) 2_665 2_665 ?
N004 Fe01 N003 96.12(10) . 2_665 ?
N005 Fe01 N003 73.72(10) 2_665 2_665 ?
N005 Fe01 N003 93.76(10) . 2_665 ?
N004 Fe01 N003 96.12(10) 2_665 . ?
N004 Fe01 N003 162.14(11) . . ?
N005 Fe01 N003 93.76(10) 2_665 . ?
N005 Fe01 N003 73.72(10) . . ?
N003 Fe01 N003 78.67(13) 2_665 . ?
C009 N003 C006 119.0(3) . . ?
C009 N003 Fe01 114.8(2) . . ?
C006 N003 Fe01 125.0(2) . . ?
C00D N004 Fe01 167.8(3) . . ?
C00G N005 C008 117.6(3) . . ?
C00G N005 Fe01 126.8(2) . . ?
C008 N005 Fe01 115.4(2) . . ?
C007 C006 C00A 119.5(3) . . ?
C007 C006 N003 119.0(3) . . ?
C00A C006 N003 121.4(3) . . ?
C00C C007 C006 119.7(3) . . ?
N005 C008 C00I 122.8(3) . . ?
N005 C008 C009 115.5(3) . . ?
C00I C008 C009 121.7(3) . . ?
N003 C009 C008 120.0(3) . . ?
C00E C00A C006 119.8(3) . . ?
C00C C00B C00E 118.4(3) . . ?
C00C C00B C00F 120.3(3) . . ?
C00E C00B C00F 121.3(3) . . ?
C007 C00C C00B 121.6(3) . . ?
N004 C00D S002 179.1(3) . . ?
C00A C00E C00B 121.1(3) . . ?
C00J C00F C00H 118.0(4) . . ?
C00J C00F C00B 120.9(3) . . ?
C00H C00F C00B 121.0(4) . . ?
N005 C00G C00O 122.6(4) . . ?
C00M C00H C00F 120.7(4) . . ?
C00L C00I C008 118.2(4) . . ?
C00F C00J C00K 120.6(4) . . ?
C00N C00K C00J 120.3(5) . . ?
C00O C00L C00I 119.6(4) . . ?
C00N C00M C00H 120.1(4) . . ?
C00M C00N C00K 120.2(4) . . ?
C00L C00O C00G 119.2(4) . . ?

loop_
_geom_bond_atom_site_label_1
_geom_bond_atom_site_label_2
_geom_bond_distance
_geom_bond_site_symmetry_2
_geom_bond_publ_flag
Fe01 N004 2.055(3) 2_665 ?
Fe01 N004 2.055(3) . ?
Fe01 N005 2.211(3) 2_665 ?
Fe01 N005 2.211(3) . ?
Fe01 N003 2.239(2) 2_665 ?
Fe01 N003 2.240(2) . ?
S002 C00D 1.612(4) . ?
N003 C009 1.273(4) . ?
N003 C006 1.425(4) . ?
N004 C00D 1.150(4) . ?
N005 C00G 1.342(4) . ?
N005 C008 1.347(4) . ?
C006 C007 1.388(4) . ?
C006 C00A 1.389(4) . ?
C007 C00C 1.375(4) . ?
C008 C00I 1.379(5) . ?
C008 C009 1.452(5) . ?
C00A C00E 1.382(5) . ?
C00B C00C 1.381(4) . ?
C00B C00E 1.384(5) . ?
C00B C00F 1.485(5) . ?
C00F C00J 1.384(5) . ?
C00F C00H 1.390(5) . ?
C00G C00O 1.370(5) . ?
C00H C00M 1.390(5) . ?
C00I C00L 1.378(6) . ?
C00J C00K 1.391(6) . ?
C00K C00N 1.363(6) . ?
C00L C00O 1.366(6) . ?
C00M C00N 1.362(6) . ?
